data_2236724
loop_
_publ_author_name
'Yeh, Chun-Wei'
'Jou, Chi-Hsiung'
'Tsou, Chi-Hui'
'Suen, Maw-Cherng'

_publ_section_title
;
 Poly[[\m-(3-aminopyridine)-\k^2^<i>N</i>:<i>N</i>'-\m-chlorido-chlorido(<i>N</i>,<i>N</i>'-dimethylformamide-\k<i>O</i>)nickel(II)]
 <i>N</i>,<i>N</i>'-dimethylformamide monosolvate]
;
_journal_coeditor_code XU5609
_journal_issue 9
_journal_name_full 'Acta Crystallographica Section E'
_journal_page_first m1204
_journal_page_last m1205
_journal_paper_doi 10.1107/S1600536812036215
_journal_volume 68
_journal_year 2012
_chemical_formula_iupac '[Ni Cl2 (C5 H6 N2) (C3 H7 N O)], C3 H7 N O'
_chemical_formula_moiety 'C8 H13 Cl2 N3 Ni O, C3 H7 N O'
_chemical_formula_sum 'C11 H20 Cl2 N4 Ni O2'
_chemical_formula_weight 369.92
_chemical_name_systematic
;
Poly[[\m-(3-aminopyridine)-\k^2^<i>N</i>:<i>N</i>'-\m-chlorido-
chlorido(<i>N</i>,<i>N</i>'-dimethylformamide-\k<i>O</i>)nickel(II)]
<i>N</i>,<i>N</i>'-dimethylformamide monosolvate]
;
_space_group_IT_number 14
_symmetry_cell_setting monoclinic
_symmetry_space_group_name_Hall '-P 2ybc'
_symmetry_space_group_name_H-M 'P 1 21/c 1'
_atom_sites_solution_hydrogens geom
_atom_sites_solution_primary direct
_atom_sites_solution_secondary difmap
_audit_creation_method SHELXL-97
_cell_angle_alpha 90.00
_cell_angle_beta 103.832(2)
_cell_angle_gamma 90.00
_cell_formula_units_Z 4
_cell_length_a 10.3684(2)
_cell_length_b 15.0571(3)
_cell_length_c 10.0976(2)
_cell_measurement_reflns_used 4748
_cell_measurement_temperature 293(2)
_cell_measurement_theta_max 29.0090
_cell_measurement_theta_min 3.2218
_cell_volume 1530.70(5)
_computing_cell_refinement 'SAINT (Bruker, 2010)'
_computing_data_collection 'APEX2 (Bruker, 2010)'
_computing_data_reduction 'SAINT (Bruker, 2010)'
_computing_molecular_graphics 'DIAMOND (Brandenburg, 2010)'
_computing_publication_material 'SHELXL97 (Sheldrick, 2008)'
_computing_structure_refinement 'SHELXL97 (Sheldrick, 2008)'
_computing_structure_solution 'SHELXS97 (Sheldrick, 2008)'
_diffrn_ambient_temperature 293(2)
_diffrn_measured_fraction_theta_full 0.998
_diffrn_measured_fraction_theta_max 0.998
_diffrn_measurement_device_type 'Bruker SMART APEXII'
_diffrn_measurement_method 'phi and omega scans'
_diffrn_radiation_monochromator graphite
_diffrn_radiation_source 'fine-focus sealed tube'
_diffrn_radiation_type MoK\a
_diffrn_radiation_wavelength 0.71073
_diffrn_reflns_av_R_equivalents 0.0205
_diffrn_reflns_av_sigmaI/netI 0.0304
_diffrn_reflns_limit_h_max 12
_diffrn_reflns_limit_h_min -10
_diffrn_reflns_limit_k_max 18
_diffrn_reflns_limit_k_min -16
_diffrn_reflns_limit_l_max 11
_diffrn_reflns_limit_l_min -12
_diffrn_reflns_number 6140
_diffrn_reflns_theta_full 25.20
_diffrn_reflns_theta_max 25.20
_diffrn_reflns_theta_min 3.38
_exptl_absorpt_coefficient_mu 1.622
_exptl_absorpt_correction_T_max 1.00000
_exptl_absorpt_correction_T_min 0.62757
_exptl_absorpt_correction_type multi-scan
_exptl_absorpt_process_details '(SADABS; Bruker, 2000)'
_exptl_crystal_colour green
_exptl_crystal_density_diffrn 1.605
_exptl_crystal_density_method 'not measured'
_exptl_crystal_description plate
_exptl_crystal_F_000 768
_exptl_crystal_size_max 0.38
_exptl_crystal_size_mid 0.30
_exptl_crystal_size_min 0.18
_refine_diff_density_max 0.700
_refine_diff_density_min -0.339
_refine_ls_extinction_method none
_refine_ls_goodness_of_fit_ref 1.041
_refine_ls_hydrogen_treatment mixed
_refine_ls_matrix_type full
_refine_ls_number_parameters 193
_refine_ls_number_reflns 2748
_refine_ls_number_restraints 0
_refine_ls_restrained_S_all 1.041
_refine_ls_R_factor_all 0.0313
_refine_ls_R_factor_gt 0.0248
_refine_ls_shift/su_max 0.001
_refine_ls_shift/su_mean 0.000
_refine_ls_structure_factor_coef Fsqd
_refine_ls_weighting_details 'calc w=1/[\s^2^(Fo^2^)+(0.0322P)^2^+0.0000P] where P=(Fo^2^+2Fc^2^)/3'
_refine_ls_weighting_scheme calc
_refine_ls_wR_factor_gt 0.0569
_refine_ls_wR_factor_ref 0.0579
_reflns_number_gt 2333
_reflns_number_total 2748
_reflns_threshold_expression I>2sigma(I)
_cod_data_source_file xu5609.cif
_cod_data_source_block I
_cod_original_sg_symbol_H-M 'P 21/c'
_cod_database_code 2236724
_cod_database_fobs_code 2236724

loop_
_symmetry_equiv_pos_as_xyz
'x, y, z'
'-x, y+1/2, -z+1/2'
'-x, -y, -z'
'x, -y-1/2, z-1/2'

loop_
_atom_site_type_symbol
_atom_site_label
_atom_site_fract_x
_atom_site_fract_y
_atom_site_fract_z
_atom_site_U_iso_or_equiv
_atom_site_adp_type
_atom_site_calc_flag
_atom_site_refinement_flags
_atom_site_occupancy
_atom_site_symmetry_multiplicity
Ni Ni 0.41415(2) 0.603502(16) 0.48905(2) 0.00775(9) Uani d . 1 1
C C1 0.38923(19) 0.80038(13) 0.50209(19) 0.0102(4) Uani d . 1 1
H H1A 0.3489 0.7849 0.5718 0.012 Uiso calc R 1 1
C C2 0.4014(2) 0.88919(13) 0.4737(2) 0.0125(4) Uani d . 1 1
H H2A 0.3717 0.9325 0.5251 0.015 Uiso calc R 1 1
C C3 0.4579(2) 0.91299(13) 0.3683(2) 0.0120(4) Uani d . 1 1
H H3A 0.4655 0.9725 0.3466 0.014 Uiso calc R 1 1
C C4 0.50335(19) 0.84671(13) 0.29533(19) 0.0086(4) Uani d . 1 1
C C5 0.49098(19) 0.75896(13) 0.33264(19) 0.0089(4) Uani d . 1 1
H H5A 0.5242 0.7146 0.2860 0.011 Uiso calc R 1 1
C C6 0.1441(2) 0.62218(13) 0.5369(2) 0.0127(4) Uani d . 1 1
H H6A 0.1190 0.5851 0.4614 0.015 Uiso calc R 1 1
C C7 -0.0851(2) 0.61693(15) 0.5540(3) 0.0222(5) Uani d . 1 1
H H7A -0.0954 0.5838 0.4709 0.033 Uiso calc R 1 1
H H7B -0.1451 0.6665 0.5390 0.033 Uiso calc R 1 1
H H7C -0.1045 0.5793 0.6235 0.033 Uiso calc R 1 1
C C8 0.0852(2) 0.70808(15) 0.7160(2) 0.0185(5) Uani d . 1 1
H H8A 0.1524 0.7493 0.7047 0.028 Uiso calc R 1 1
H H8B 0.1179 0.6734 0.7968 0.028 Uiso calc R 1 1
H H8C 0.0074 0.7401 0.7241 0.028 Uiso calc R 1 1
C C9 0.2418(2) 1.14619(14) 0.3491(3) 0.0210(5) Uani d . 1 1
H H9A 0.2665 1.1173 0.2775 0.025 Uiso calc R 1 1
C C10 0.1142(2) 1.01507(16) 0.3680(3) 0.0342(6) Uani d . 1 1
H H10A 0.1512 0.9948 0.2949 0.051 Uiso calc R 1 1
H H10B 0.0196 1.0210 0.3358 0.051 Uiso calc R 1 1
H H10C 0.1338 0.9730 0.4414 0.051 Uiso calc R 1 1
C C11 0.1376(3) 1.13771(16) 0.5363(2) 0.0274(6) Uani d . 1 1
H H11A 0.1539 1.0943 0.6080 0.041 Uiso calc R 1 1
H H11B 0.0455 1.1541 0.5146 0.041 Uiso calc R 1 1
H H11C 0.1913 1.1893 0.5657 0.041 Uiso calc R 1 1
N N1 0.43323(16) 0.73532(11) 0.43310(16) 0.0090(4) Uani d . 1 1
N N2 0.55335(18) 0.86856(12) 0.18049(17) 0.0093(4) Uani d . 1 1
H H2NA 0.596(2) 0.9204(15) 0.190(2) 0.010(6) Uiso d . 1 1
H H2NB 0.600(2) 0.8292(16) 0.160(2) 0.019(7) Uiso d . 1 1
N N3 0.05143(17) 0.64924(11) 0.59758(17) 0.0140(4) Uani d . 1 1
N N4 0.17122(19) 1.10045(12) 0.41599(19) 0.0212(4) Uani d . 1 1
O O1 0.26235(14) 0.64348(8) 0.57502(14) 0.0120(3) Uani d . 1 1
O O2 0.27851(16) 1.22267(10) 0.37064(17) 0.0267(4) Uani d . 1 1
Cl Cl1 0.60647(5) 0.54783(3) 0.42042(5) 0.00949(12) Uani d . 1 1
Cl Cl2 0.26678(5) 0.56642(3) 0.27259(5) 0.01240(12) Uani d . 1 1

loop_
_atom_site_aniso_label
_atom_site_aniso_U_11
_atom_site_aniso_U_22
_atom_site_aniso_U_33
_atom_site_aniso_U_12
_atom_site_aniso_U_13
_atom_site_aniso_U_23
Ni 0.00809(14) 0.00705(14) 0.00920(14) -0.00007(11) 0.00421(10) -0.00004(10)
C1 0.0088(10) 0.0124(11) 0.0097(10) 0.0003(9) 0.0028(8) -0.0004(8)
C2 0.0141(11) 0.0122(11) 0.0117(10) 0.0013(9) 0.0038(9) -0.0035(9)
C3 0.0148(11) 0.0082(10) 0.0124(10) -0.0016(9) 0.0021(9) 0.0005(8)
C4 0.0061(10) 0.0118(10) 0.0076(9) -0.0013(8) 0.0008(8) 0.0007(8)
C5 0.0065(10) 0.0109(10) 0.0091(9) 0.0014(8) 0.0015(8) -0.0007(8)
C6 0.0148(11) 0.0097(10) 0.0144(10) -0.0005(9) 0.0052(9) 0.0022(9)
C7 0.0140(12) 0.0201(12) 0.0347(13) -0.0027(10) 0.0104(10) -0.0025(11)
C8 0.0163(12) 0.0195(12) 0.0228(12) 0.0017(10) 0.0110(10) -0.0030(10)
C9 0.0066(10) 0.0182(13) 0.0414(14) -0.0015(10) 0.0121(10) -0.0117(11)
C10 0.0259(14) 0.0224(14) 0.0514(17) -0.0045(11) 0.0036(13) -0.0057(13)
C11 0.0332(14) 0.0287(14) 0.0242(13) 0.0007(12) 0.0145(11) 0.0035(11)
N1 0.0074(8) 0.0099(8) 0.0090(8) 0.0008(7) 0.0008(7) 0.0002(7)
N2 0.0117(9) 0.0057(9) 0.0118(9) 0.0007(8) 0.0055(7) -0.0001(7)
N3 0.0098(9) 0.0136(9) 0.0208(10) -0.0002(8) 0.0079(8) -0.0010(8)
N4 0.0225(11) 0.0159(10) 0.0262(10) 0.0018(9) 0.0075(9) 0.0009(8)
O1 0.0110(7) 0.0116(7) 0.0148(7) -0.0002(6) 0.0059(6) 0.0004(6)
O2 0.0270(10) 0.0195(9) 0.0385(10) -0.0038(8) 0.0174(8) 0.0034(8)
Cl1 0.0099(2) 0.0079(2) 0.0125(2) -0.0002(2) 0.00632(19) 0.00006(19)
Cl2 0.0128(3) 0.0128(3) 0.0116(2) -0.0007(2) 0.0029(2) -0.0008(2)

loop_
_atom_type_symbol
_atom_type_description
_atom_type_scat_dispersion_real
_atom_type_scat_dispersion_imag
_atom_type_scat_source
C C 0.0033 0.0016 'International Tables Vol C Tables 4.2.6.8 and 6.1.1.4'
H H 0.0000 0.0000 'International Tables Vol C Tables 4.2.6.8 and 6.1.1.4'
N N 0.0061 0.0033 'International Tables Vol C Tables 4.2.6.8 and 6.1.1.4'
O O 0.0106 0.0060 'International Tables Vol C Tables 4.2.6.8 and 6.1.1.4'
Cl Cl 0.1484 0.1585 'International Tables Vol C Tables 4.2.6.8 and 6.1.1.4'
Ni Ni 0.3393 1.1124 'International Tables Vol C Tables 4.2.6.8 and 6.1.1.4'

loop_
_geom_angle_atom_site_label_1
_geom_angle_atom_site_label_2
_geom_angle_atom_site_label_3
_geom_angle_site_symmetry_1
_geom_angle_site_symmetry_3
_geom_angle
O1 Ni N1 . . 88.14(6)
O1 Ni N2 . 4_576 88.87(6)
N1 Ni N2 . 4_576 88.32(7)
O1 Ni Cl1 . . 171.70(4)
N1 Ni Cl1 . . 96.57(5)
N2 Ni Cl1 4_576 . 84.46(5)
O1 Ni Cl2 . . 93.85(4)
N1 Ni Cl2 . . 93.17(5)
N2 Ni Cl2 4_576 . 176.93(5)
Cl1 Ni Cl2 . . 92.710(18)
O1 Ni Cl1 . 3_666 88.36(4)
N1 Ni Cl1 . 3_666 174.19(4)
N2 Ni Cl1 4_576 3_666 86.97(5)
Cl1 Ni Cl1 . 3_666 86.372(17)
Cl2 Ni Cl1 . 3_666 91.690(18)
N1 C1 C2 . . 122.69(18)
N1 C1 H1A . . 118.7
C2 C1 H1A . . 118.7
C1 C2 C3 . . 119.24(19)
C1 C2 H2A . . 120.4
C3 C2 H2A . . 120.4
C2 C3 C4 . . 118.92(19)
C2 C3 H3A . . 120.5
C4 C3 H3A . . 120.5
C3 C4 C5 . . 118.36(18)
C3 C4 N2 . . 120.29(18)
C5 C4 N2 . . 121.23(18)
N1 C5 C4 . . 122.94(18)
N1 C5 H5A . . 118.5
C4 C5 H5A . . 118.5
O1 C6 N3 . . 123.51(19)
O1 C6 H6A . . 118.2
N3 C6 H6A . . 118.2
N3 C7 H7A . . 109.5
N3 C7 H7B . . 109.5
H7A C7 H7B . . 109.5
N3 C7 H7C . . 109.5
H7A C7 H7C . . 109.5
H7B C7 H7C . . 109.5
N3 C8 H8A . . 109.5
N3 C8 H8B . . 109.5
H8A C8 H8B . . 109.5
N3 C8 H8C . . 109.5
H8A C8 H8C . . 109.5
H8B C8 H8C . . 109.5
O2 C9 N4 . . 126.7(2)
O2 C9 H9A . . 116.7
N4 C9 H9A . . 116.7
N4 C10 H10A . . 109.5
N4 C10 H10B . . 109.5
H10A C10 H10B . . 109.5
N4 C10 H10C . . 109.5
H10A C10 H10C . . 109.5
H10B C10 H10C . . 109.5
N4 C11 H11A . . 109.5
N4 C11 H11B . . 109.5
H11A C11 H11B . . 109.5
N4 C11 H11C . . 109.5
H11A C11 H11C . . 109.5
H11B C11 H11C . . 109.5
C5 N1 C1 . . 117.80(17)
C5 N1 Ni . . 123.02(13)
C1 N1 Ni . . 119.17(13)
C4 N2 Ni . 4_575 118.73(13)
C4 N2 H2NA . . 112.6(13)
Ni N2 H2NA 4_575 . 97.6(14)
C4 N2 H2NB . . 112.8(16)
Ni N2 H2NB 4_575 . 102.9(16)
H2NA N2 H2NB . . 111(2)
C6 N3 C7 . . 121.13(18)
C6 N3 C8 . . 120.52(18)
C7 N3 C8 . . 118.24(17)
C9 N4 C10 . . 122.0(2)
C9 N4 C11 . . 120.33(19)
C10 N4 C11 . . 117.48(19)
C6 O1 Ni . . 126.39(13)
Ni Cl1 Ni . 3_666 93.628(17)

loop_
_geom_bond_atom_site_label_1
_geom_bond_atom_site_label_2
_geom_bond_site_symmetry_2
_geom_bond_distance
Ni O1 . 2.0607(13)
Ni N1 . 2.0860(16)
Ni N2 4_576 2.1593(17)
Ni Cl1 . 2.4124(5)
Ni Cl2 . 2.4139(5)
Ni Cl1 3_666 2.4833(5)
C1 N1 . 1.343(2)
C1 C2 . 1.380(3)
C1 H1A . 0.9300
C2 C3 . 1.380(3)
C2 H2A . 0.9300
C3 C4 . 1.388(3)
C3 H3A . 0.9300
C4 C5 . 1.388(3)
C4 N2 . 1.417(2)
C5 N1 . 1.343(2)
C5 H5A . 0.9300
C6 O1 . 1.236(2)
C6 N3 . 1.322(3)
C6 H6A . 0.9300
C7 N3 . 1.462(3)
C7 H7A . 0.9600
C7 H7B . 0.9600
C7 H7C . 0.9600
C8 N3 . 1.462(3)
C8 H8A . 0.9600
C8 H8B . 0.9600
C8 H8C . 0.9600
C9 O2 . 1.216(2)
C9 N4 . 1.305(3)
C9 H9A . 0.9300
C10 N4 . 1.449(3)
C10 H10A . 0.9600
C10 H10B . 0.9600
C10 H10C . 0.9600
C11 N4 . 1.454(3)
C11 H11A . 0.9600
C11 H11B . 0.9600
C11 H11C . 0.9600
N2 Ni 4_575 2.1593(17)
N2 H2NA . 0.89(2)
N2 H2NB . 0.82(2)
Cl1 Ni 3_666 2.4833(5)

loop_
_geom_hbond_atom_site_label_D
_geom_hbond_atom_site_label_H
_geom_hbond_atom_site_label_A
_geom_hbond_site_symmetry_A
_geom_hbond_distance_DH
_geom_hbond_distance_HA
_geom_hbond_distance_DA
_geom_hbond_angle_DHA
N2 H2NA Cl2 2_655 0.89(2) 2.60(2) 3.4869(16) 176.40(10)
N2 H2NB O2 2_645 0.84(2) 2.11(2) 2.925(2) 173.30(10)
